data_7717479
loop_
_publ_author_name
'Rama-Mart&#xed;nez, Gustavo'
'Osorio-Celis, Marcelo'
'Sabater-Algarra, Yolanda'
'S&#xe1;nchez-Brunete, Diego'
'Llamas-Saiz, Antonio L'
'Quir&#xf3;s-D&#xed;ez, Eugenia P'
'V&#xe1;zquez, M Eugenio'
'V&#xe1;zquez L&#xf3;pez, Miguel'
'Gim&#xe9;nez L&#xf3;pez, Mar&#xed;a Del Carmen'

_publ_section_title
;
 Single-ion magnetism in novel Btp-based cobalt complexes of different
 charge.
;
_journal_issue 46
_journal_name_full 'Dalton transactions (Cambridge, England : 2003)'
_journal_page_first 18515
_journal_page_last 18527
_journal_paper_doi 10.1039/d4dt02338b
_journal_volume 53
_journal_year 2024
_chemical_formula_moiety 'C26 H20 Co N14 O8, C2 H3 N, 3(H2 O)'
_chemical_formula_sum 'C28 H29 Co N15 O11'
_chemical_formula_weight 810.59
_chemical_name_common MO_109
_space_group_crystal_system triclinic
_space_group_IT_number 2
_space_group_name_Hall '-P 1'
_space_group_name_H-M_alt 'P -1'
_atom_sites_solution_hydrogens mixed
_atom_sites_solution_primary dual
_atom_sites_solution_secondary difmap
_audit_update_record
;
2024-09-05 deposited with the CCDC.	2024-10-04 downloaded from the CCDC.
;
_cell_angle_alpha 71.4184(17)
_cell_angle_beta 72.7316(16)
_cell_angle_gamma 81.3449(17)
_cell_formula_units_Z 2
_cell_length_a 10.8428(5)
_cell_length_b 12.8667(6)
_cell_length_c 13.2049(7)
_cell_measurement_reflns_used 9815
_cell_measurement_temperature 100.(2)
_cell_measurement_theta_max 37.6115
_cell_measurement_theta_min 2.3914
_cell_volume 1664.30(14)
_computing_cell_refinement 'SAINT V8.40B (Bruker Nano, Inc., 2019)'
_computing_data_collection 'Bruker APEX3 software'
_computing_data_reduction 'SAINT V8.40B (Bruker Nano, Inc., 2019)'
_computing_molecular_graphics 'ORTEP 2014.1 (Farrugia, 2012)'
_computing_publication_material 'IUCr Journals printCIF'
_computing_structure_refinement 'SHELXL-2018/3 (Sheldrick, 2018)'
_computing_structure_solution 'SHELXT 2018/2 (Sheldrick, 2015)'
_diffrn_ambient_temperature 100.(2)
_diffrn_detector_area_resol_mean 7.3910
_diffrn_measured_fraction_theta_full 0.992
_diffrn_measured_fraction_theta_max 0.992
_diffrn_measurement_device '\k--geometry diffractometer'
_diffrn_measurement_device_type 'Bruker D8 VENTURE PHOTON-III C14'
_diffrn_measurement_method '\f or \w oscillation scans'
_diffrn_radiation_monochromator 'multilayer mirror'
_diffrn_radiation_type 'Mo K\a'
_diffrn_radiation_wavelength 0.71073
_diffrn_reflns_av_unetI/netI 0.0423
_diffrn_reflns_limit_h_max 18
_diffrn_reflns_limit_h_min -17
_diffrn_reflns_limit_k_max 22
_diffrn_reflns_limit_k_min -20
_diffrn_reflns_limit_l_max 22
_diffrn_reflns_limit_l_min 0
_diffrn_reflns_number 32366
_diffrn_reflns_theta_full 25.24
_diffrn_reflns_theta_max 37.84
_diffrn_reflns_theta_min 2.00
_diffrn_source 'microfocus sealed tube'
_diffrn_source_type 'Incoatec I\mS 3.0'
_diffrn_source_voltage 50
_exptl_absorpt_coefficient_mu 0.601
_exptl_absorpt_correction_T_max 0.90
_exptl_absorpt_correction_T_min 0.84
_exptl_absorpt_correction_type multi-scan
_exptl_absorpt_process_details 'TWINABS - Bruker AXS scaling for twinned crystals - Version 2012/1'
_exptl_crystal_colour 'translucent orange'
_exptl_crystal_density_diffrn 1.618
_exptl_crystal_density_method 'not measured'
_exptl_crystal_description prism
_exptl_crystal_F_000 834
_exptl_crystal_recrystallization_method 'Re-crystallisation from solvent'
_exptl_crystal_size_max 0.278
_exptl_crystal_size_mid 0.188
_exptl_crystal_size_min 0.181
_refine_diff_density_max 0.762
_refine_diff_density_min -0.542
_refine_ls_extinction_method none
_refine_ls_goodness_of_fit_ref 1.142
_refine_ls_hydrogen_treatment mixed
_refine_ls_matrix_type full
_refine_ls_number_parameters 558
_refine_ls_number_reflns 32366
_refine_ls_number_restraints 117
_refine_ls_restrained_S_all 1.141
_refine_ls_R_factor_all 0.0681
_refine_ls_R_factor_gt 0.0488
_refine_ls_shift/su_max 0.001
_refine_ls_shift/su_mean 0.000
_refine_ls_structure_factor_coef Fsqd
_refine_ls_weighting_details 'w=1/[\s^2^(Fo^2^)+(0.0196P)^2^+2.1687P] where P=(Fo^2^+2Fc^2^)/3'
_refine_ls_weighting_scheme calc
_refine_ls_wR_factor_gt 0.1138
_refine_ls_wR_factor_ref 0.1280
_reflns_Friedel_coverage 0.000
_reflns_number_gt 28539
_reflns_number_total 32366
_reflns_threshold_expression 'I > 2\s(I)'
_cod_data_source_file d4dt02338b2.cif
_cod_data_source_block 20GLA136
_cod_depositor_comments
;
The following automatic conversions were performed:

data item '_exptl_absorpt_correction_type' value 'Multi-Scan' was
changed to 'multi-scan' in accordance with the
/home/data/users/saulius/crontab/automatic-downloads/rss-feeds/RSC/lib/dictionaries/cif_core.dic
dictionary named 'cif_core.dic' version 2.4.2 last updated on
2011-04-26.

Automatic conversion script
Id: cif_fix_values 8170 2020-07-09 18:12:32Z antanas 

 Adding full bibliography for 7717479--7717481.cif.
;
_cod_database_code 7717479

loop_
_space_group_symop_operation_xyz
'x, y, z'
'-x, -y, -z'

loop_
_atom_site_type_symbol
_atom_site_label
_atom_site_fract_x
_atom_site_fract_y
_atom_site_fract_z
_atom_site_U_iso_or_equiv
_atom_site_adp_type
_atom_site_calc_flag
_atom_site_refinement_flags_adp
_atom_site_refinement_flags_occupancy
_atom_site_refinement_flags_posn
_atom_site_occupancy
_atom_site_disorder_assembly
_atom_site_disorder_group
Co Co1 0.31285(2) 0.51840(2) 0.29288(2) 0.00979(4) Uani d . . . 1.0 . .
N N1 0.26809(13) 0.51318(12) 0.45970(11) 0.0107(2) Uani d . . . 1.0 . .
C C2 0.17165(15) 0.45284(13) 0.53430(13) 0.0107(2) Uani d . . . 1.0 . .
C C3 0.13548(17) 0.45166(15) 0.64488(14) 0.0138(3) Uani d . . . 1.0 . .
H H3 0.068858 0.407408 0.697507 0.017 Uiso calc U . R 1.0 . .
C C4 0.19989(17) 0.51736(16) 0.67627(14) 0.0151(3) Uani d . . . 1.0 . .
H H4 0.175103 0.519831 0.750815 0.018 Uiso calc U . R 1.0 . .
C C5 0.30005(17) 0.57926(15) 0.59942(14) 0.0142(3) Uani d . . . 1.0 . .
H H5 0.344545 0.623952 0.620268 0.017 Uiso calc U . R 1.0 . .
C C6 0.33311(15) 0.57363(13) 0.49066(13) 0.0109(2) Uani d . . . 1.0 . .
N N11 0.14724(14) 0.41886(12) 0.37188(12) 0.0115(2) Uani d . . . 1.0 . .
N N12 0.09273(14) 0.35395(13) 0.34096(12) 0.0130(2) Uani d . . . 1.0 . .
N N13 0.02327(14) 0.28711(12) 0.43410(12) 0.0121(2) Uani d . . . 1.0 . .
C C14 0.03273(16) 0.30743(14) 0.52573(14) 0.0129(3) Uani d . . . 1.0 . .
H H14 -0.007079 0.271038 0.600972 0.015 Uiso calc U . R 1.0 . .
C C15 0.11326(15) 0.39296(13) 0.48507(13) 0.0106(2) Uani d . . . 1.0 . .
C C16 -0.03599(16) 0.19740(14) 0.42526(15) 0.0137(3) Uani d . . . 1.0 . .
H H16A -0.087837 0.226531 0.370719 0.016 Uiso calc U . R 1.0 . .
H H16B -0.094845 0.162011 0.497885 0.016 Uiso calc U . R 1.0 . .
C C17 0.06787(17) 0.11237(14) 0.38879(14) 0.0136(3) Uani d . . . 1.0 . .
O O18 0.18014(13) 0.11454(12) 0.39011(13) 0.0190(3) Uani d . . . 1.0 . .
O O19 0.02832(14) 0.04025(12) 0.35814(12) 0.0173(2) Uani d . . . 1.0 . .
H H19 -0.061(3) 0.0555(15) 0.362(2) 0.021 Uiso calc U . R 1.0 . .
N N21 0.45916(15) 0.61111(12) 0.29929(12) 0.0125(2) Uani d . . . 1.0 . .
N N22 0.55505(15) 0.66845(13) 0.22752(13) 0.0142(2) Uani d . . . 1.0 . .
N N23 0.59564(14) 0.72183(12) 0.28304(12) 0.0133(2) Uani d . . . 1.0 . .
C C24 0.52608(16) 0.70070(14) 0.38965(14) 0.0126(2) Uani d . . . 1.0 . .
H H24 0.535767 0.72882 0.445032 0.015 Uiso calc U . R 1.0 . .
C C25 0.43771(16) 0.62904(13) 0.40007(13) 0.0116(2) Uani d . . . 1.0 . .
C C26 0.69644(18) 0.79877(15) 0.22519(16) 0.0166(3) Uani d . . . 1.0 . .
H H26A 0.75553 0.774797 0.162459 0.02 Uiso calc U . R 1.0 . .
H H26B 0.747494 0.798259 0.276309 0.02 Uiso calc U . R 1.0 . .
C C27 0.64087(18) 0.91648(15) 0.18096(15) 0.0159(3) Uani d . . . 1.0 . .
O O28 0.52662(15) 0.93004(13) 0.17413(13) 0.0216(3) Uani d . . . 1.0 . .
O O29 0.71866(16) 0.99017(13) 0.15346(14) 0.0230(3) Uani d . . . 1.0 . .
N N31 0.32513(13) 0.50790(12) 0.13528(11) 0.0107(2) Uani d . . . 1.0 . .
C C32 0.37281(15) 0.41390(14) 0.10991(13) 0.0110(2) Uani d . . . 1.0 . .
C C33 0.37537(17) 0.40033(15) 0.00876(14) 0.0134(3) Uani d . . . 1.0 . .
H H33 0.408792 0.333653 -0.008604 0.016 Uiso calc U . R 1.0 . .
C C34 0.32703(17) 0.48829(16) -0.06621(14) 0.0145(3) Uani d . . . 1.0 . .
H H34 0.327062 0.48145 -0.135762 0.017 Uiso calc U . R 1.0 . .
C C35 0.27893(17) 0.58558(15) -0.04025(14) 0.0143(3) Uani d . . . 1.0 . .
H H35 0.246596 0.645787 -0.09125 0.017 Uiso calc U . R 1.0 . .
C C36 0.27952(15) 0.59223(14) 0.06291(13) 0.0113(2) Uani d . . . 1.0 . .
N N41 0.42616(14) 0.36900(12) 0.28448(12) 0.0115(2) Uani d . . . 1.0 . .
N N42 0.48104(15) 0.29135(12) 0.35230(12) 0.0129(2) Uani d . . . 1.0 . .
N N43 0.51465(14) 0.20750(12) 0.30812(12) 0.0124(2) Uani d . . . 1.0 . .
C C44 0.48349(16) 0.23058(14) 0.21107(14) 0.0123(2) Uani d . . . 1.0 . .
H H44 0.498274 0.185057 0.163861 0.015 Uiso calc U . R 1.0 . .
C C45 0.42539(15) 0.33521(13) 0.19636(13) 0.0111(2) Uani d . . . 1.0 . .
C C46 0.58898(17) 0.11273(14) 0.35983(15) 0.0139(3) Uani d . . . 1.0 . .
H H46A 0.576495 0.048082 0.339492 0.017 Uiso calc U . R 1.0 . .
H H46B 0.557344 0.096321 0.441402 0.017 Uiso calc U . R 1.0 . .
C C47 0.73321(17) 0.13345(15) 0.32316(14) 0.0137(3) Uani d . . . 1.0 . .
O O48 0.77151(14) 0.22467(12) 0.26895(12) 0.0190(2) Uani d . . . 1.0 . .
O O49 0.80197(14) 0.04690(11) 0.36013(13) 0.0178(2) Uani d . . . 1.0 . .
N N51 0.23258(15) 0.67435(12) 0.21242(12) 0.0134(2) Uani d . . . 1.0 . .
N N52 0.20556(16) 0.76973(13) 0.23349(13) 0.0151(2) Uani d . . . 1.0 . .
N N53 0.19459(15) 0.84378(13) 0.13820(13) 0.0145(2) Uani d . . . 1.0 . .
C C54 0.21338(18) 0.79737(15) 0.05607(15) 0.0158(3) Uani d . . . 1.0 . .
H H54 0.209975 0.83255 -0.018241 0.019 Uiso calc U . R 1.0 . .
C C55 0.23846(16) 0.68803(14) 0.10417(13) 0.0122(2) Uani d . . . 1.0 . .
C C56 0.1658(2) 0.95986(18) 0.1332(2) 0.0160(4) Uani d U P D 0.926(3) A 1
H H56A 0.227636 1.00454 0.067958 0.019 Uiso calc U P R 0.926(3) A 1
H H56B 0.17791 0.971155 0.200296 0.019 Uiso calc U P R 0.926(3) A 1
C C57 0.0288(2) 0.99924(16) 0.12540(17) 0.0163(3) Uani d U P D 0.926(3) A 1
O O58 0.00368(18) 1.09313(14) 0.07607(17) 0.0265(4) Uani d U P D 0.926(3) A 1
O O59 -0.05393(18) 0.92278(14) 0.17850(16) 0.0213(3) Uani d U P D 0.926(3) A 1
H H59 -0.131(3) 0.9489(14) 0.169(2) 0.026 Uiso calc U P R 0.926(3) A 1
C C56B 0.129(2) 0.950(3) 0.132(3) 0.019(4) Uani d U P D 0.074(3) A 2
H H56C 0.150572 0.997397 0.0539 0.023 Uiso calc U P R 0.074(3) A 2
H H56D 0.156934 0.9856 0.176868 0.023 Uiso calc U P R 0.074(3) A 2
C C57B -0.013(2) 0.9401(18) 0.172(2) 0.018(3) Uani d U P D 0.074(3) A 2
O O58B -0.059(2) 0.8540(17) 0.2395(18) 0.026(4) Uani d U P D 0.074(3) A 2
O O59B -0.081(2) 1.0287(15) 0.1322(18) 0.023(4) Uani d U P D 0.074(3) A 2
H H59B -0.157277 1.01293 0.143771 0.028 Uiso calc U P R 0.074(3) A 2
N N61 0.0476(2) 0.3766(2) -0.08666(19) 0.0376(5) Uani d . . . 1.0 . .
C C62 0.0570(2) 0.3436(2) 0.00132(18) 0.0271(4) Uani d . . . 1.0 . .
C C63 0.0667(3) 0.3040(3) 0.1142(2) 0.0437(8) Uani d . . . 1.0 . .
H H63A 0.082024 0.365334 0.136877 0.066 Uiso calc U . R 1.0 . .
H H63B 0.13866 0.248255 0.119232 0.066 Uiso calc U . R 1.0 . .
H H63C -0.014129 0.271575 0.163002 0.066 Uiso calc U . R 1.0 . .
O O1_1 0.4595(3) 1.13141(16) 0.02567(18) 0.0433(6) Uani d . . D 1.0 . .
H H1_1 0.476(4) 1.0607(11) 0.0740(17) 0.052 Uiso d U . D 1.0 . .
H H2_1 0.478(4) 1.120(2) -0.0456(10) 0.052 Uiso d U . D 1.0 . .
O O1_2 0.3470(2) -0.08248(17) 0.39755(16) 0.0374(5) Uani d . . D 1.0 . .
H H1_2 0.281(2) -0.0235(17) 0.393(2) 0.045 Uiso d U . D 1.0 . .
H H2_2 0.390(3) -0.079(2) 0.3219(7) 0.045 Uiso d U . D 1.0 . .
O O1_3 0.70496(18) -0.15700(14) 0.44877(15) 0.0271(3) Uani d . . D 1.0 . .
H H1_3 0.745(3) -0.0888(13) 0.4088(17) 0.033 Uiso d U . D 1.0 . .
H H2_3 0.721(3) -0.176(2) 0.5201(10) 0.033 Uiso d U . D 1.0 . .

loop_
_atom_site_aniso_label
_atom_site_aniso_U_11
_atom_site_aniso_U_22
_atom_site_aniso_U_33
_atom_site_aniso_U_12
_atom_site_aniso_U_13
_atom_site_aniso_U_23
Co1 0.01247(9) 0.00933(8) 0.00868(8) -0.00029(7) -0.00401(6) -0.00321(7)
N1 0.0117(5) 0.0107(5) 0.0109(5) 0.0003(4) -0.0044(4) -0.0040(4)
C2 0.0116(6) 0.0109(6) 0.0107(6) 0.0002(5) -0.0038(5) -0.0043(5)
C3 0.0151(6) 0.0162(7) 0.0107(6) -0.0005(5) -0.0038(5) -0.0044(5)
C4 0.0166(7) 0.0195(7) 0.0116(6) -0.0009(6) -0.0047(5) -0.0070(6)
C5 0.0165(7) 0.0167(7) 0.0120(6) -0.0008(5) -0.0052(5) -0.0067(5)
C6 0.0125(6) 0.0109(6) 0.0114(6) 0.0005(5) -0.0053(5) -0.0046(5)
N11 0.0131(5) 0.0119(5) 0.0106(5) -0.0014(4) -0.0043(4) -0.0034(4)
N12 0.0145(6) 0.0137(6) 0.0123(5) -0.0030(4) -0.0045(4) -0.0041(5)
N13 0.0127(5) 0.0111(5) 0.0131(5) -0.0019(4) -0.0034(4) -0.0038(4)
C14 0.0136(6) 0.0136(6) 0.0113(6) -0.0021(5) -0.0023(5) -0.0036(5)
C15 0.0115(6) 0.0102(6) 0.0103(6) 0.0006(4) -0.0035(5) -0.0033(5)
C16 0.0127(6) 0.0120(6) 0.0182(7) -0.0015(5) -0.0044(5) -0.0063(5)
C17 0.0145(6) 0.0123(6) 0.0151(6) 0.0005(5) -0.0057(5) -0.0043(5)
O18 0.0140(5) 0.0186(6) 0.0278(7) 0.0022(5) -0.0094(5) -0.0093(5)
O19 0.0160(5) 0.0168(6) 0.0239(6) 0.0023(4) -0.0084(5) -0.0110(5)
N21 0.0151(6) 0.0125(6) 0.0113(5) -0.0019(4) -0.0035(4) -0.0049(4)
N22 0.0161(6) 0.0138(6) 0.0138(6) -0.0025(5) -0.0032(5) -0.0054(5)
N23 0.0141(6) 0.0128(6) 0.0143(6) -0.0023(4) -0.0041(5) -0.0048(5)
C24 0.0145(6) 0.0123(6) 0.0126(6) -0.0014(5) -0.0045(5) -0.0044(5)
C25 0.0134(6) 0.0110(6) 0.0119(6) -0.0005(5) -0.0048(5) -0.0044(5)
C26 0.0149(7) 0.0139(7) 0.0204(7) -0.0039(5) -0.0028(6) -0.0046(6)
C27 0.0202(7) 0.0147(7) 0.0123(6) -0.0022(6) -0.0034(5) -0.0036(5)
O28 0.0218(7) 0.0191(7) 0.0232(7) -0.0007(5) -0.0084(5) -0.0032(5)
O29 0.0259(7) 0.0158(6) 0.0257(7) -0.0070(5) -0.0072(6) -0.0011(5)
N31 0.0119(5) 0.0109(5) 0.0097(5) -0.0005(4) -0.0038(4) -0.0029(4)
C32 0.0118(6) 0.0125(6) 0.0100(6) -0.0002(5) -0.0042(5) -0.0038(5)
C33 0.0148(6) 0.0158(7) 0.0114(6) 0.0010(5) -0.0045(5) -0.0063(5)
C34 0.0154(6) 0.0192(7) 0.0103(6) 0.0007(5) -0.0048(5) -0.0057(5)
C35 0.0162(7) 0.0157(7) 0.0106(6) 0.0005(5) -0.0050(5) -0.0027(5)
C36 0.0121(6) 0.0127(6) 0.0091(5) -0.0004(5) -0.0036(5) -0.0025(5)
N41 0.0140(5) 0.0111(5) 0.0113(5) 0.0010(4) -0.0056(4) -0.0043(4)
N42 0.0162(6) 0.0121(6) 0.0130(5) 0.0024(4) -0.0073(5) -0.0055(5)
N43 0.0149(6) 0.0107(5) 0.0138(5) 0.0016(4) -0.0070(5) -0.0047(4)
C44 0.0153(6) 0.0119(6) 0.0123(6) 0.0004(5) -0.0057(5) -0.0056(5)
C45 0.0125(6) 0.0120(6) 0.0103(6) -0.0002(5) -0.0044(5) -0.0045(5)
C46 0.0157(6) 0.0106(6) 0.0164(7) 0.0008(5) -0.0069(5) -0.0034(5)
C47 0.0151(6) 0.0140(6) 0.0143(6) 0.0006(5) -0.0068(5) -0.0053(5)
O48 0.0181(6) 0.0164(6) 0.0208(6) -0.0026(5) -0.0074(5) -0.0004(5)
O49 0.0176(6) 0.0138(5) 0.0243(6) 0.0026(4) -0.0104(5) -0.0060(5)
N51 0.0186(6) 0.0113(6) 0.0113(5) 0.0007(5) -0.0055(5) -0.0038(4)
N52 0.0195(6) 0.0114(6) 0.0143(6) 0.0009(5) -0.0057(5) -0.0036(5)
N53 0.0167(6) 0.0109(6) 0.0137(6) 0.0004(5) -0.0033(5) -0.0019(5)
C54 0.0196(7) 0.0127(7) 0.0124(6) 0.0017(5) -0.0036(5) -0.0018(5)
C55 0.0138(6) 0.0111(6) 0.0109(6) -0.0006(5) -0.0039(5) -0.0017(5)
C56 0.0169(9) 0.0101(7) 0.0201(8) -0.0003(7) -0.0044(8) -0.0037(6)
C57 0.0190(8) 0.0112(7) 0.0185(8) 0.0006(6) -0.0049(6) -0.0046(6)
O58 0.0282(8) 0.0127(7) 0.0357(10) 0.0012(6) -0.0130(7) 0.0001(6)
O59 0.0172(7) 0.0148(7) 0.0287(8) -0.0015(6) -0.0044(6) -0.0031(6)
C56B 0.025(7) 0.018(6) 0.019(6) -0.010(6) -0.005(6) -0.008(5)
C57B 0.019(6) 0.016(6) 0.021(6) -0.009(5) -0.008(5) -0.003(5)
O58B 0.026(9) 0.030(10) 0.020(8) -0.003(8) -0.006(7) -0.002(7)
O59B 0.034(9) 0.013(7) 0.022(7) 0.000(6) -0.007(7) -0.005(6)
N61 0.0332(11) 0.0522(15) 0.0238(9) -0.0171(10) -0.0020(8) -0.0046(9)
C62 0.0250(9) 0.0367(12) 0.0187(8) -0.0146(9) 0.0021(7) -0.0083(8)
C63 0.0456(15) 0.071(2) 0.0171(9) -0.0354(15) -0.0054(10) -0.0047(11)
O1_1 0.0856(17) 0.0224(8) 0.0351(10) 0.0138(10) -0.0374(11) -0.0142(7)
O1_2 0.0466(11) 0.0374(10) 0.0279(8) 0.0244(9) -0.0154(8) -0.0162(8)
O1_3 0.0312(8) 0.0200(7) 0.0320(8) -0.0072(6) -0.0129(7) -0.0033(6)

loop_
_atom_type_symbol
_atom_type_description
_atom_type_scat_dispersion_real
_atom_type_scat_dispersion_imag
_atom_type_scat_source
C C 0.0033 0.0016 'International Tables Vol C Tables 4.2.6.8 and 6.1.1.4'
H H 0.0000 0.0000 'International Tables Vol C Tables 4.2.6.8 and 6.1.1.4'
N N 0.0061 0.0033 'International Tables Vol C Tables 4.2.6.8 and 6.1.1.4'
O O 0.0106 0.0060 'International Tables Vol C Tables 4.2.6.8 and 6.1.1.4'
Co Co 0.3494 0.9721 'International Tables Vol C Tables 4.2.6.8 and 6.1.1.4'

loop_
_geom_angle_atom_site_label_1
_geom_angle_atom_site_label_2
_geom_angle_atom_site_label_3
_geom_angle_site_symmetry_1
_geom_angle_site_symmetry_3
_geom_angle
_geom_angle_publ_flag
N1 Co1 N31 . . 169.02(5) ?
N1 Co1 N41 . . 104.41(5) ?
N31 Co1 N41 . . 75.66(5) ?
N1 Co1 N51 . . 105.23(6) ?
N31 Co1 N51 . . 75.87(5) ?
N41 Co1 N51 . . 150.20(6) ?
N1 Co1 N21 . . 75.98(5) ?
N31 Co1 N21 . . 114.96(6) ?
N41 Co1 N21 . . 98.82(6) ?
N51 Co1 N21 . . 85.36(6) ?
N1 Co1 N11 . . 75.65(5) ?
N31 Co1 N11 . . 93.43(5) ?
N41 Co1 N11 . . 86.67(6) ?
N51 Co1 N11 . . 103.65(6) ?
N21 Co1 N11 . . 151.58(5) ?
C6 N1 C2 . . 120.58(14) ?
C6 N1 Co1 . . 119.43(11) ?
C2 N1 Co1 . . 119.95(10) ?
N1 C2 C3 . . 121.38(15) ?
N1 C2 C15 . . 112.48(13) ?
C3 C2 C15 . . 126.14(15) ?
C2 C3 C4 . . 118.06(16) ?
C2 C3 H3 . . 121.0 ?
C4 C3 H3 . . 121.0 ?
C5 C4 C3 . . 120.60(15) ?
C5 C4 H4 . . 119.7 ?
C3 C4 H4 . . 119.7 ?
C4 C5 C6 . . 117.88(15) ?
C4 C5 H5 . . 121.1 ?
C6 C5 H5 . . 121.1 ?
N1 C6 C5 . . 121.43(15) ?
N1 C6 C25 . . 112.75(14) ?
C5 C6 C25 . . 125.81(15) ?
N12 N11 C15 . . 109.86(14) ?
N12 N11 Co1 . . 133.87(11) ?
C15 N11 Co1 . . 113.42(10) ?
N11 N12 N13 . . 106.28(13) ?
N12 N13 C14 . . 112.12(14) ?
N12 N13 C16 . . 118.17(14) ?
C14 N13 C16 . . 129.19(15) ?
N13 C14 C15 . . 104.18(14) ?
N13 C14 H14 . . 127.9 ?
C15 C14 H14 . . 127.9 ?
N11 C15 C14 . . 107.55(14) ?
N11 C15 C2 . . 117.28(14) ?
C14 C15 C2 . . 135.06(15) ?
N13 C16 C17 . . 110.43(14) ?
N13 C16 H16A . . 109.6 ?
C17 C16 H16A . . 109.6 ?
N13 C16 H16B . . 109.6 ?
C17 C16 H16B . . 109.6 ?
H16A C16 H16B . . 108.1 ?
O18 C17 O19 . . 123.86(17) ?
O18 C17 C16 . . 120.68(16) ?
O19 C17 C16 . . 115.46(15) ?
C17 O19 H19 . . 109.5 ?
N22 N21 C25 . . 109.61(14) ?
N22 N21 Co1 . . 136.37(11) ?
C25 N21 Co1 . . 113.22(11) ?
N21 N22 N23 . . 106.23(14) ?
N22 N23 C24 . . 112.14(14) ?
N22 N23 C26 . . 120.21(15) ?
C24 N23 C26 . . 127.46(15) ?
N23 C24 C25 . . 104.19(14) ?
N23 C24 H24 . . 127.9 ?
C25 C24 H24 . . 127.9 ?
N21 C25 C24 . . 107.83(15) ?
N21 C25 C6 . . 117.87(14) ?
C24 C25 C6 . . 134.31(15) ?
N23 C26 C27 . . 112.11(15) ?
N23 C26 H26A . . 109.2 ?
C27 C26 H26A . . 109.2 ?
N23 C26 H26B . . 109.2 ?
C27 C26 H26B . . 109.2 ?
H26A C26 H26B . . 107.9 ?
O28 C27 O29 . . 126.59(19) ?
O28 C27 C26 . . 118.55(16) ?
O29 C27 C26 . . 114.84(17) ?
C36 N31 C32 . . 120.65(14) ?
C36 N31 Co1 . . 119.93(11) ?
C32 N31 Co1 . . 119.33(11) ?
N31 C32 C33 . . 121.53(15) ?
N31 C32 C45 . . 112.18(13) ?
C33 C32 C45 . . 126.20(15) ?
C32 C33 C34 . . 117.61(16) ?
C32 C33 H33 . . 121.2 ?
C34 C33 H33 . . 121.2 ?
C35 C34 C33 . . 120.76(15) ?
C35 C34 H34 . . 119.6 ?
C33 C34 H34 . . 119.6 ?
C34 C35 C36 . . 117.98(15) ?
C34 C35 H35 . . 121.0 ?
C36 C35 H35 . . 121.0 ?
N31 C36 C35 . . 121.46(15) ?
N31 C36 C55 . . 111.97(14) ?
C35 C36 C55 . . 126.51(15) ?
N42 N41 C45 . . 109.92(13) ?
N42 N41 Co1 . . 135.23(11) ?
C45 N41 Co1 . . 113.83(11) ?
N41 N42 N43 . . 106.28(13) ?
N42 N43 C44 . . 112.07(14) ?
N42 N43 C46 . . 118.93(14) ?
C44 N43 C46 . . 128.61(14) ?
N43 C44 C45 . . 104.16(14) ?
N43 C44 H44 . . 127.9 ?
C45 C44 H44 . . 127.9 ?
N41 C45 C44 . . 107.56(14) ?
N41 C45 C32 . . 117.15(14) ?
C44 C45 C32 . . 135.20(15) ?
N43 C46 C47 . . 111.04(14) ?
N43 C46 H46A . . 109.4 ?
C47 C46 H46A . . 109.4 ?
N43 C46 H46B . . 109.4 ?
C47 C46 H46B . . 109.4 ?
H46A C46 H46B . . 108.0 ?
O48 C47 O49 . . 126.97(17) ?
O48 C47 C46 . . 121.10(16) ?
O49 C47 C46 . . 111.87(15) ?
N52 N51 C55 . . 109.84(14) ?
N52 N51 Co1 . . 134.02(12) ?
C55 N51 Co1 . . 113.98(11) ?
N51 N52 N53 . . 105.87(14) ?
N52 N53 C54 . . 112.23(15) ?
N52 N53 C56B . . 123.6(13) ?
C54 N53 C56B . . 120.9(13) ?
N52 N53 C56 . . 119.70(16) ?
C54 N53 C56 . . 128.07(17) ?
N53 C54 C55 . . 104.27(15) ?
N53 C54 H54 . . 127.9 ?
C55 C54 H54 . . 127.9 ?
N51 C55 C54 . . 107.78(15) ?
N51 C55 C36 . . 117.51(14) ?
C54 C55 C36 . . 134.40(16) ?
N53 C56 C57 . . 112.46(18) ?
N53 C56 H56A . . 109.1 ?
C57 C56 H56A . . 109.1 ?
N53 C56 H56B . . 109.1 ?
C57 C56 H56B . . 109.1 ?
H56A C56 H56B . . 107.8 ?
O58 C57 O59 . . 126.1(2) ?
O58 C57 C56 . . 120.9(2) ?
O59 C57 C56 . . 112.98(18) ?
C57 O59 H59 . . 109.5 ?
N53 C56B C57B . . 110.(2) ?
N53 C56B H56C . . 109.6 ?
C57B C56B H56C . . 109.6 ?
N53 C56B H56D . . 109.6 ?
C57B C56B H56D . . 109.6 ?
H56C C56B H56D . . 108.1 ?
O58B C57B O59B . . 125.(2) ?
O58B C57B C56B . . 121.(2) ?
O59B C57B C56B . . 114.(2) ?
C57B O59B H59B . . 109.5 ?
N61 C62 C63 . . 178.4(3) ?
C62 C63 H63A . . 109.5 ?
C62 C63 H63B . . 109.5 ?
H63A C63 H63B . . 109.5 ?
C62 C63 H63C . . 109.5 ?
H63A C63 H63C . . 109.5 ?
H63B C63 H63C . . 109.5 ?
H1_1 O1_1 H2_1 . . 104.5(2) ?
H1_2 O1_2 H2_2 . . 104.5(2) ?
H1_3 O1_3 H2_3 . . 104.4(2) ?

loop_
_geom_bond_atom_site_label_1
_geom_bond_atom_site_label_2
_geom_bond_site_symmetry_2
_geom_bond_distance
_geom_bond_publ_flag
Co1 N1 . 2.0913(14) ?
Co1 N31 . 2.0919(13) ?
Co1 N41 . 2.1356(14) ?
Co1 N51 . 2.1395(15) ?
Co1 N21 . 2.1588(15) ?
Co1 N11 . 2.1638(15) ?
N1 C6 . 1.345(2) ?
N1 C2 . 1.346(2) ?
C2 C3 . 1.391(2) ?
C2 C15 . 1.459(2) ?
C3 C4 . 1.395(2) ?
C3 H3 . 0.95 ?
C4 C5 . 1.391(3) ?
C4 H4 . 0.95 ?
C5 C6 . 1.396(2) ?
C5 H5 . 0.95 ?
C6 C25 . 1.456(2) ?
N11 N12 . 1.312(2) ?
N11 C15 . 1.369(2) ?
N12 N13 . 1.338(2) ?
N13 C14 . 1.351(2) ?
N13 C16 . 1.454(2) ?
C14 C15 . 1.377(2) ?
C14 H14 . 0.95 ?
C16 C17 . 1.530(2) ?
C16 H16A . 0.99 ?
C16 H16B . 0.99 ?
C17 O18 . 1.227(2) ?
C17 O19 . 1.293(2) ?
O19 H19 . 0.95(3) ?
N21 N22 . 1.313(2) ?
N21 C25 . 1.369(2) ?
N22 N23 . 1.344(2) ?
N23 C24 . 1.346(2) ?
N23 C26 . 1.451(2) ?
C24 C25 . 1.376(2) ?
C24 H24 . 0.95 ?
C26 C27 . 1.539(3) ?
C26 H26A . 0.99 ?
C26 H26B . 0.99 ?
C27 O28 . 1.251(2) ?
C27 O29 . 1.258(2) ?
N31 C36 . 1.339(2) ?
N31 C32 . 1.345(2) ?
C32 C33 . 1.393(2) ?
C32 C45 . 1.459(2) ?
C33 C34 . 1.397(2) ?
C33 H33 . 0.95 ?
C34 C35 . 1.388(3) ?
C34 H34 . 0.95 ?
C35 C36 . 1.394(2) ?
C35 H35 . 0.95 ?
C36 C55 . 1.461(2) ?
N41 N42 . 1.312(2) ?
N41 C45 . 1.368(2) ?
N42 N43 . 1.339(2) ?
N43 C44 . 1.352(2) ?
N43 C46 . 1.450(2) ?
C44 C45 . 1.378(2) ?
C44 H44 . 0.95 ?
C46 C47 . 1.531(2) ?
C46 H46A . 0.99 ?
C46 H46B . 0.99 ?
C47 O48 . 1.224(2) ?
C47 O49 . 1.286(2) ?
N51 N52 . 1.315(2) ?
N51 C55 . 1.367(2) ?
N52 N53 . 1.340(2) ?
N53 C54 . 1.349(2) ?
N53 C56B . 1.44(3) ?
N53 C56 . 1.463(3) ?
C54 C55 . 1.369(2) ?
C54 H54 . 0.95 ?
C56 C57 . 1.518(3) ?
C56 H56A . 0.99 ?
C56 H56B . 0.99 ?
C57 O58 . 1.209(2) ?
C57 O59 . 1.310(3) ?
O59 H59 . 0.88(4) ?
C56B C57B . 1.48(2) ?
C56B H56C . 0.99 ?
C56B H56D . 0.99 ?
C57B O58B . 1.24(2) ?
C57B O59B . 1.31(2) ?
O59B H59B . 0.84 ?
N61 C62 . 1.133(3) ?
C62 C63 . 1.444(3) ?
C63 H63A . 0.98 ?
C63 H63B . 0.98 ?
C63 H63C . 0.98 ?
O1_1 H1_1 . 0.9583(14) ?
O1_1 H2_1 . 0.9582(14) ?
O1_2 H1_2 . 0.9582(14) ?
O1_2 H2_2 . 0.9583(14) ?
O1_3 H1_3 . 0.9584(14) ?
O1_3 H2_3 . 0.9585(14) ?

loop_
_geom_hbond_atom_site_label_D
_geom_hbond_atom_site_label_H
_geom_hbond_atom_site_label_A
_geom_hbond_site_symmetry_A
_geom_hbond_distance_DH
_geom_hbond_distance_HA
_geom_hbond_distance_DA
_geom_hbond_angle_DHA
_geom_hbond_publ_flag
O19 H19 O49 1_455 0.95 1.51 2.435(2) 162.8 ?
O59^a H59^a O29 1_455 0.88 1.69 2.569(2) 176.2 ?
O59B^b H59B^b O29 1_455 0.84 1.38 2.22(2) 175.3 ?
O1_1 H1_1 O28 . 0.9583(14) 1.899(6) 2.851(2) 172.(3) ?
O1_1 H2_1 O28 2_675 0.9582(14) 2.012(11) 2.944(2) 164.(3) ?
O1_2 H1_2 O18 . 0.9582(14) 1.938(8) 2.877(2) 166.(3) ?
O1_2 H2_2 O28 1_545 0.9583(14) 2.051(9) 2.984(3) 164.(3) ?
O1_3 H1_3 O49 . 0.9584(14) 1.795(6) 2.739(2) 168.(3) ?
O1_3 H2_3 O18 2_656 0.9585(14) 2.185(15) 2.983(2) 139.9(18) ?

loop_
_geom_torsion_atom_site_label_1
_geom_torsion_atom_site_label_2
_geom_torsion_atom_site_label_3
_geom_torsion_atom_site_label_4
_geom_torsion_site_symmetry_1
_geom_torsion_site_symmetry_2
_geom_torsion_site_symmetry_3
_geom_torsion_site_symmetry_4
_geom_torsion
_geom_torsion_publ_flag
C6 N1 C2 C3 . . . . 0.6(2) ?
Co1 N1 C2 C3 . . . . -176.97(12) ?
C6 N1 C2 C15 . . . . -179.86(14) ?
Co1 N1 C2 C15 . . . . 2.61(18) ?
N1 C2 C3 C4 . . . . 1.7(3) ?
C15 C2 C3 C4 . . . . -177.86(16) ?
C2 C3 C4 C5 . . . . -2.0(3) ?
C3 C4 C5 C6 . . . . 0.2(3) ?
C2 N1 C6 C5 . . . . -2.5(2) ?
Co1 N1 C6 C5 . . . . 175.08(12) ?
C2 N1 C6 C25 . . . . 177.25(14) ?
Co1 N1 C6 C25 . . . . -5.21(18) ?
C4 C5 C6 N1 . . . . 2.0(3) ?
C4 C5 C6 C25 . . . . -177.64(16) ?
C15 N11 N12 N13 . . . . 0.41(18) ?
Co1 N11 N12 N13 . . . . 159.40(12) ?
N11 N12 N13 C14 . . . . -0.41(19) ?
N11 N12 N13 C16 . . . . -172.93(14) ?
N12 N13 C14 C15 . . . . 0.24(19) ?
C16 N13 C14 C15 . . . . 171.72(16) ?
N12 N11 C15 C14 . . . . -0.27(19) ?
Co1 N11 C15 C14 . . . . -163.91(11) ?
N12 N11 C15 C2 . . . . 176.41(14) ?
Co1 N11 C15 C2 . . . . 12.77(18) ?
N13 C14 C15 N11 . . . . 0.02(18) ?
N13 C14 C15 C2 . . . . -175.80(17) ?
N1 C2 C15 N11 . . . . -10.3(2) ?
C3 C2 C15 N11 . . . . 169.23(16) ?
N1 C2 C15 C14 . . . . 165.18(18) ?
C3 C2 C15 C14 . . . . -15.3(3) ?
N12 N13 C16 C17 . . . . 67.88(19) ?
C14 N13 C16 C17 . . . . -103.2(2) ?
N13 C16 C17 O18 . . . . 12.9(2) ?
N13 C16 C17 O19 . . . . -167.45(15) ?
C25 N21 N22 N23 . . . . 0.74(19) ?
Co1 N21 N22 N23 . . . . 169.34(13) ?
N21 N22 N23 C24 . . . . -0.7(2) ?
N21 N22 N23 C26 . . . . -176.04(15) ?
N22 N23 C24 C25 . . . . 0.43(19) ?
C26 N23 C24 C25 . . . . 175.31(17) ?
N22 N21 C25 C24 . . . . -0.49(19) ?
Co1 N21 C25 C24 . . . . -171.96(11) ?
N22 N21 C25 C6 . . . . 179.05(15) ?
Co1 N21 C25 C6 . . . . 7.58(19) ?
N23 C24 C25 N21 . . . . 0.04(19) ?
N23 C24 C25 C6 . . . . -179.40(18) ?
N1 C6 C25 N21 . . . . -1.9(2) ?
C5 C6 C25 N21 . . . . 177.78(16) ?
N1 C6 C25 C24 . . . . 177.48(18) ?
C5 C6 C25 C24 . . . . -2.8(3) ?
N22 N23 C26 C27 . . . . 90.40(19) ?
C24 N23 C26 C27 . . . . -84.1(2) ?
N23 C26 C27 O28 . . . . -16.8(2) ?
N23 C26 C27 O29 . . . . 164.19(16) ?
C36 N31 C32 C33 . . . . -0.7(2) ?
Co1 N31 C32 C33 . . . . 175.85(12) ?
C36 N31 C32 C45 . . . . 176.15(14) ?
Co1 N31 C32 C45 . . . . -7.35(18) ?
N31 C32 C33 C34 . . . . 0.3(3) ?
C45 C32 C33 C34 . . . . -176.04(16) ?
C32 C33 C34 C35 . . . . 0.3(3) ?
C33 C34 C35 C36 . . . . -0.5(3) ?
C32 N31 C36 C35 . . . . 0.4(2) ?
Co1 N31 C36 C35 . . . . -176.05(13) ?
C32 N31 C36 C55 . . . . -177.12(14) ?
Co1 N31 C36 C55 . . . . 6.39(19) ?
C34 C35 C36 N31 . . . . 0.1(3) ?
C34 C35 C36 C55 . . . . 177.33(17) ?
C45 N41 N42 N43 . . . . -0.42(19) ?
Co1 N41 N42 N43 . . . . 166.84(13) ?
N41 N42 N43 C44 . . . . 0.8(2) ?
N41 N42 N43 C46 . . . . 174.25(15) ?
N42 N43 C44 C45 . . . . -0.83(19) ?
C46 N43 C44 C45 . . . . -173.49(16) ?
N42 N41 C45 C44 . . . . -0.08(19) ?
Co1 N41 C45 C44 . . . . -170.31(11) ?
N42 N41 C45 C32 . . . . -177.32(14) ?
Co1 N41 C45 C32 . . . . 12.45(18) ?
N43 C44 C45 N41 . . . . 0.54(18) ?
N43 C44 C45 C32 . . . . 177.05(18) ?
N31 C32 C45 N41 . . . . -3.8(2) ?
C33 C32 C45 N41 . . . . 172.86(16) ?
N31 C32 C45 C44 . . . . 179.98(18) ?
C33 C32 C45 C44 . . . . -3.4(3) ?
N42 N43 C46 C47 . . . . -81.86(19) ?
C44 N43 C46 C47 . . . . 90.4(2) ?
N43 C46 C47 O48 . . . . 8.7(2) ?
N43 C46 C47 O49 . . . . -174.06(14) ?
C55 N51 N52 N53 . . . . -0.11(19) ?
Co1 N51 N52 N53 . . . . 161.63(13) ?
N51 N52 N53 C54 . . . . 0.4(2) ?
N51 N52 N53 C56B . . . . 160.3(12) ?
N51 N52 N53 C56 . . . . -179.37(17) ?
N52 N53 C54 C55 . . . . -0.5(2) ?
C56B N53 C54 C55 . . . . -161.0(11) ?
C56 N53 C54 C55 . . . . 179.24(18) ?
N52 N51 C55 C54 . . . . -0.2(2) ?
Co1 N51 C55 C54 . . . . -165.92(12) ?
N52 N51 C55 C36 . . . . 174.38(15) ?
Co1 N51 C55 C36 . . . . 8.66(19) ?
N53 C54 C55 N51 . . . . 0.4(2) ?
N53 C54 C55 C36 . . . . -172.85(18) ?
N31 C36 C55 N51 . . . . -9.8(2) ?
C35 C36 C55 N51 . . . . 172.75(17) ?
N31 C36 C55 C54 . . . . 162.92(19) ?
C35 C36 C55 C54 . . . . -14.5(3) ?
N52 N53 C56 C57 . . . . -108.1(2) ?
C54 N53 C56 C57 . . . . 72.2(3) ?
N53 C56 C57 O58 . . . . -148.6(2) ?
N53 C56 C57 O59 . . . . 32.9(3) ?
N52 N53 C56B C57B . . . . -73.(3) ?
C54 N53 C56B C57B . . . . 85.(2) ?
N53 C56B C57B O58B . . . . 26.(4) ?
N53 C56B C57B O59B . . . . -155.(2) ?
